data_7021285
loop_
_publ_author_name
'Huynh, Han Vinh'
'Lee, Chen-Shiang'

_publ_section_title
;
 Pincer-type di(1,2,4-triazolin-5-ylidene)Pd(ii) complexes and their
 catalytic activities towards Cu- and amine-free Sonogashira reaction.
;
_journal_issue 19
_journal_name_full 'Dalton transactions (Cambridge, England : 2003)'
_journal_page_first 6803
_journal_page_last 6809
_journal_paper_doi 10.1039/c3dt50237f
_journal_volume 42
_journal_year 2013
_chemical_formula_sum 'C13 H15 Br2 N7 Pd'
_chemical_formula_weight 535.54
_chemical_name_systematic
;
?
;
_space_group_IT_number 14
_symmetry_cell_setting monoclinic
_symmetry_space_group_name_Hall '-P 2yn'
_symmetry_space_group_name_H-M 'P 1 21/n 1'
_atom_sites_solution_hydrogens geom
_atom_sites_solution_primary direct
_atom_sites_solution_secondary difmap
_audit_creation_method SHELXL-97
_cell_angle_alpha 90.00
_cell_angle_beta 101.113(3)
_cell_angle_gamma 90.00
_cell_formula_units_Z 4
_cell_length_a 8.1277(10)
_cell_length_b 12.8390(17)
_cell_length_c 15.837(2)
_cell_measurement_reflns_used 4441
_cell_measurement_temperature 100(2)
_cell_measurement_theta_max 27.51
_cell_measurement_theta_min 2.62
_cell_volume 1621.6(4)
_computing_cell_refinement 'Bruker SMART'
_computing_data_collection 'Bruker SMART'
_computing_data_reduction 'Bruker SAINT'
_computing_molecular_graphics 'Bruker SHELXTL'
_computing_publication_material 'Bruker SHELXTL'
_computing_structure_refinement 'SHELXL-97 (Sheldrick, 1997)'
_computing_structure_solution 'SHELXS-97 (Sheldrick, 1990)'
_diffrn_ambient_temperature 100(2)
_diffrn_measured_fraction_theta_full 0.997
_diffrn_measured_fraction_theta_max 0.997
_diffrn_measurement_device_type 'CCD area detector'
_diffrn_measurement_method 'phi and omega scans'
_diffrn_radiation_monochromator graphite
_diffrn_radiation_source 'fine-focus sealed tube'
_diffrn_radiation_type MoK\a
_diffrn_radiation_wavelength 0.71073
_diffrn_reflns_av_R_equivalents 0.0312
_diffrn_reflns_av_sigmaI/netI 0.0350
_diffrn_reflns_limit_h_max 9
_diffrn_reflns_limit_h_min -10
_diffrn_reflns_limit_k_max 16
_diffrn_reflns_limit_k_min -11
_diffrn_reflns_limit_l_max 20
_diffrn_reflns_limit_l_min -20
_diffrn_reflns_number 11182
_diffrn_reflns_theta_full 27.50
_diffrn_reflns_theta_max 27.50
_diffrn_reflns_theta_min 2.06
_exptl_absorpt_coefficient_mu 6.082
_exptl_absorpt_correction_T_max 0.2181
_exptl_absorpt_correction_T_min 0.1750
_exptl_absorpt_correction_type multi-scan
_exptl_absorpt_process_details 'Sadabs, Sheldrick 2008)'
_exptl_crystal_colour Yellow
_exptl_crystal_density_diffrn 2.193
_exptl_crystal_density_meas ?
_exptl_crystal_density_method 'not measured'
_exptl_crystal_description Block
_exptl_crystal_F_000 1032
_exptl_crystal_size_max 0.44
_exptl_crystal_size_mid 0.40
_exptl_crystal_size_min 0.36
_refine_diff_density_max 1.239
_refine_diff_density_min -1.375
_refine_diff_density_rms 0.142
_refine_ls_extinction_method none
_refine_ls_goodness_of_fit_ref 1.063
_refine_ls_hydrogen_treatment constr
_refine_ls_matrix_type full
_refine_ls_number_parameters 210
_refine_ls_number_reflns 3720
_refine_ls_number_restraints 0
_refine_ls_restrained_S_all 1.063
_refine_ls_R_factor_all 0.0398
_refine_ls_R_factor_gt 0.0343
_refine_ls_shift/su_max 0.001
_refine_ls_shift/su_mean 0.000
_refine_ls_structure_factor_coef Fsqd
_refine_ls_weighting_details 'calc w=1/[\s^2^(Fo^2^)+(0.0371P)^2^+6.1831P] where P=(Fo^2^+2Fc^2^)/3'
_refine_ls_weighting_scheme calc
_refine_ls_wR_factor_gt 0.0869
_refine_ls_wR_factor_ref 0.0894
_reflns_number_gt 3241
_reflns_number_total 3720
_reflns_threshold_expression >2sigma(I)
_cod_data_source_file c3dt50237f.txt
_cod_data_source_block c264
_cod_depositor_comments
;
The following automatic conversions were performed:

'_symmetry_cell_setting' value 'Monoclinic' changed to 'monoclinic'
according to /home/saulius/struct/CIF-dictionaries/cif_core.dic
dictionary named 'cif_core.dic' version 2.4.2 from
2011-04-26.

'_exptl_absorpt_correction_type' value 'Multi-scan'
changed to 'multi-scan' according to
/home/saulius/struct/CIF-dictionaries/cif_core.dic dictionary named
'cif_core.dic' version 2.4.2 from 2011-04-26.

Automatic conversion script
Id: cif_fix_values 1891 2012-01-12 08:04:46Z andrius 

The following automatic conversions were performed:

'_exptl_crystal_density_meas' value 'Not Measured' was changed to '?'
- the value is perceived as not measured.

Automatic conversion script
Id: cif_fix_values 3008 2015-01-20 13:52:24Z robertas 
;
_cod_original_cell_volume 1621.7(4)
_cod_original_sg_symbol_H-M P2(1)/n
_cod_database_code 7021285

loop_
_symmetry_equiv_pos_as_xyz
'x, y, z'
'-x+1/2, y+1/2, -z+1/2'
'-x, -y, -z'
'x-1/2, -y-1/2, z-1/2'

loop_
_atom_site_label
_atom_site_type_symbol
_atom_site_fract_x
_atom_site_fract_y
_atom_site_fract_z
_atom_site_U_iso_or_equiv
_atom_site_adp_type
_atom_site_occupancy
_atom_site_symmetry_multiplicity
_atom_site_calc_flag
_atom_site_refinement_flags
Pd1 Pd 0.38457(4) 0.32618(2) 0.201572(17) 0.00997(9) Uani 1 1 d .
Br1 Br 0.41410(6) 0.17855(3) 0.29850(3) 0.01881(11) Uani 1 1 d .
Br2 Br 0.62286(7) 0.83036(4) 0.27182(3) 0.02953(14) Uani 1 1 d .
N1 N 0.3524(4) 0.4500(3) 0.3690(2) 0.0146(7) Uani 1 1 d .
N2 N 0.4881(4) 0.5247(3) 0.2856(2) 0.0134(7) Uani 1 1 d .
N3 N 0.3943(4) 0.5468(3) 0.4044(2) 0.0187(7) Uani 1 1 d .
N4 N 0.3482(4) 0.4495(2) 0.1144(2) 0.0109(6) Uani 1 1 d .
N5 N 0.4466(4) 0.1504(3) 0.0753(2) 0.0121(6) Uani 1 1 d .
N6 N 0.2462(4) 0.2524(2) 0.02763(19) 0.0103(6) Uani 1 1 d .
N7 N 0.3877(4) 0.1202(3) -0.0091(2) 0.0144(7) Uani 1 1 d .
C1 C 0.4069(5) 0.4345(3) 0.2958(2) 0.0139(8) Uani 1 1 d .
C2 C 0.4751(5) 0.5901(3) 0.3514(3) 0.0180(8) Uani 1 1 d .
H2 H 0.5196 0.6587 0.3575 0.022 Uiso 1 1 calc R
C3 C 0.2539(6) 0.3801(4) 0.4110(3) 0.0209(9) Uani 1 1 d .
H3A H 0.1903 0.3327 0.3684 0.031 Uiso 1 1 calc R
H3B H 0.1760 0.4207 0.4381 0.031 Uiso 1 1 calc R
H3C H 0.3286 0.3398 0.4550 0.031 Uiso 1 1 calc R
C4 C 0.5671(5) 0.5459(3) 0.2114(2) 0.0150(8) Uani 1 1 d .
H4A H 0.6590 0.4954 0.2108 0.018 Uiso 1 1 calc R
H4B H 0.6160 0.6167 0.2166 0.018 Uiso 1 1 calc R
C5 C 0.4404(5) 0.5374(3) 0.1288(2) 0.0127(7) Uani 1 1 d .
C6 C 0.4246(5) 0.6171(3) 0.0688(3) 0.0165(8) Uani 1 1 d .
H6 H 0.4896 0.6787 0.0809 0.020 Uiso 1 1 calc R
C7 C 0.3135(5) 0.6066(3) -0.0090(3) 0.0181(8) Uani 1 1 d .
H7 H 0.3036 0.6597 -0.0514 0.022 Uiso 1 1 calc R
C8 C 0.2168(5) 0.5168(3) -0.0236(2) 0.0144(8) Uani 1 1 d .
H8 H 0.1389 0.5080 -0.0762 0.017 Uiso 1 1 calc R
C9 C 0.2347(5) 0.4402(3) 0.0389(2) 0.0128(8) Uani 1 1 d .
C10 C 0.1333(5) 0.3413(3) 0.0253(2) 0.0118(7) Uani 1 1 d .
H10A H 0.0663 0.3340 0.0710 0.014 Uiso 1 1 calc R
H10B H 0.0552 0.3439 -0.0309 0.014 Uiso 1 1 calc R
C11 C 0.3636(5) 0.2306(3) 0.0989(2) 0.0104(7) Uani 1 1 d .
C12 C 0.2661(5) 0.1843(3) -0.0357(2) 0.0135(8) Uani 1 1 d .
H12 H 0.1995 0.1841 -0.0920 0.016 Uiso 1 1 calc R
C13 C 0.5864(5) 0.0941(3) 0.1274(3) 0.0169(8) Uani 1 1 d .
H13A H 0.6532 0.1422 0.1683 0.025 Uiso 1 1 calc R
H13B H 0.6568 0.0643 0.0898 0.025 Uiso 1 1 calc R
H13C H 0.5429 0.0381 0.1589 0.025 Uiso 1 1 calc R

loop_
_atom_site_aniso_label
_atom_site_aniso_U_11
_atom_site_aniso_U_22
_atom_site_aniso_U_33
_atom_site_aniso_U_23
_atom_site_aniso_U_13
_atom_site_aniso_U_12
Pd1 0.01519(16) 0.00796(15) 0.00661(14) -0.00081(10) 0.00172(10) -0.00007(11)
Br1 0.0296(2) 0.0152(2) 0.01063(19) 0.00348(14) 0.00127(16) -0.00102(17)
Br2 0.0415(3) 0.0184(2) 0.0250(2) 0.00109(17) -0.0029(2) -0.0060(2)
N1 0.0182(17) 0.0149(17) 0.0105(15) -0.0025(12) 0.0020(13) 0.0031(13)
N2 0.0161(16) 0.0125(16) 0.0110(15) -0.0041(12) 0.0010(12) 0.0010(13)
N3 0.0203(18) 0.0200(18) 0.0149(17) -0.0071(14) 0.0009(14) 0.0035(15)
N4 0.0141(16) 0.0081(15) 0.0115(15) -0.0006(12) 0.0050(12) 0.0018(12)
N5 0.0145(16) 0.0116(15) 0.0098(15) -0.0024(12) 0.0014(12) -0.0010(13)
N6 0.0138(15) 0.0097(15) 0.0075(14) 0.0000(11) 0.0021(12) 0.0003(12)
N7 0.0196(17) 0.0135(17) 0.0100(15) -0.0043(12) 0.0027(13) -0.0028(14)
C1 0.0131(18) 0.017(2) 0.0114(17) 0.0002(14) 0.0012(15) 0.0022(15)
C2 0.020(2) 0.015(2) 0.018(2) -0.0064(16) -0.0003(16) 0.0020(16)
C3 0.026(2) 0.023(2) 0.016(2) 0.0008(17) 0.0087(17) -0.0026(18)
C4 0.0167(19) 0.0137(19) 0.0149(18) -0.0020(15) 0.0037(15) -0.0015(15)
C5 0.0147(18) 0.0107(18) 0.0150(18) -0.0019(14) 0.0085(15) 0.0021(15)
C6 0.018(2) 0.0090(18) 0.025(2) -0.0003(16) 0.0107(17) 0.0019(15)
C7 0.021(2) 0.016(2) 0.020(2) 0.0056(16) 0.0109(17) 0.0053(16)
C8 0.0154(19) 0.016(2) 0.0118(17) 0.0008(15) 0.0037(15) 0.0056(16)
C9 0.0146(18) 0.0121(18) 0.0131(18) -0.0011(14) 0.0059(15) 0.0045(15)
C10 0.0136(18) 0.0102(18) 0.0107(17) -0.0009(14) 0.0006(14) 0.0017(14)
C11 0.0157(18) 0.0064(17) 0.0096(17) 0.0012(13) 0.0037(14) -0.0007(14)
C12 0.019(2) 0.0128(18) 0.0085(17) -0.0012(14) 0.0031(15) -0.0033(15)
C13 0.020(2) 0.0137(19) 0.0150(19) -0.0028(15) -0.0013(16) 0.0062(16)

loop_
_atom_type_symbol
_atom_type_description
_atom_type_scat_dispersion_real
_atom_type_scat_dispersion_imag
_atom_type_scat_source
C C 0.0033 0.0016 'International Tables Vol C Tables 4.2.6.8 and 6.1.1.4'
H H 0.0000 0.0000 'International Tables Vol C Tables 4.2.6.8 and 6.1.1.4'
N N 0.0061 0.0033 'International Tables Vol C Tables 4.2.6.8 and 6.1.1.4'
Br Br -0.2901 2.4595 'International Tables Vol C Tables 4.2.6.8 and 6.1.1.4'
Pd Pd -0.9988 1.0072 'International Tables Vol C Tables 4.2.6.8 and 6.1.1.4'

loop_
_geom_angle_atom_site_label_1
_geom_angle_atom_site_label_2
_geom_angle_atom_site_label_3
_geom_angle
C11 Pd1 C1 173.95(15)
C11 Pd1 N4 87.05(13)
C1 Pd1 N4 87.02(14)
C11 Pd1 Br1 91.01(10)
C1 Pd1 Br1 94.97(11)
N4 Pd1 Br1 177.01(9)
C1 N1 N3 113.1(3)
C1 N1 C3 127.8(4)
N3 N1 C3 119.1(3)
C1 N2 C2 109.0(3)
C1 N2 C4 123.4(3)
C2 N2 C4 127.6(3)
C2 N3 N1 103.9(3)
C5 N4 C9 118.7(3)
C5 N4 Pd1 121.3(3)
C9 N4 Pd1 119.9(3)
C11 N5 N7 113.0(3)
C11 N5 C13 127.5(3)
N7 N5 C13 119.5(3)
C11 N6 C12 108.4(3)
C11 N6 C10 121.2(3)
C12 N6 C10 130.2(3)
C12 N7 N5 103.7(3)
N1 C1 N2 103.1(3)
N1 C1 Pd1 138.3(3)
N2 C1 Pd1 118.4(3)
N3 C2 N2 111.0(4)
N2 C4 C5 110.5(3)
N4 C5 C6 121.7(4)
N4 C5 C4 118.2(3)
C6 C5 C4 120.1(4)
C5 C6 C7 119.8(4)
C6 C7 C8 118.6(4)
C9 C8 C7 119.5(4)
N4 C9 C8 121.7(4)
N4 C9 C10 117.2(3)
C8 C9 C10 121.1(4)
N6 C10 C9 109.3(3)
N5 C11 N6 103.8(3)
N5 C11 Pd1 137.1(3)
N6 C11 Pd1 118.8(3)
N7 C12 N6 111.0(3)

loop_
_geom_bond_atom_site_label_1
_geom_bond_atom_site_label_2
_geom_bond_distance
Pd1 C11 2.017(4)
Pd1 C1 2.022(4)
Pd1 N4 2.084(3)
Pd1 Br1 2.4217(5)
N1 C1 1.334(5)
N1 N3 1.379(5)
N1 C3 1.447(5)
N2 C1 1.358(5)
N2 C2 1.358(5)
N2 C4 1.468(5)
N3 C2 1.288(6)
N4 C5 1.351(5)
N4 C9 1.366(5)
N5 C11 1.324(5)
N5 N7 1.386(4)
N5 C13 1.460(5)
N6 C11 1.359(5)
N6 C12 1.363(5)
N6 C10 1.462(5)
N7 C12 1.293(5)
C4 C5 1.505(5)
C5 C6 1.385(5)
C6 C7 1.387(6)
C7 C8 1.390(6)
C8 C9 1.383(5)
C9 C10 1.507(5)
